data_4074302
loop_
_publ_author_name
'Meredith, M. Brett'
'Crisp, Jeffrey A.'
'Brady, Erik D.'
'Hanusa, Timothy P.'
'Yee, Gordon T.'
'Brooks, Neil R.'
'Kucera, Benjamin E.'
'Young, Victor G.'

_publ_section_title
;
 High-Spin and Spin-Crossover Behavior in Monomethylated
 Bis(indenyl)chromium(II) Complexes
;
_journal_issue 21
_journal_name_full Organometallics
_journal_page_first 4945
_journal_paper_doi 10.1021/om060534u
_journal_volume 25
_journal_year 2006
_chemical_formula_moiety 'C20 H18 Cr'
_chemical_formula_sum 'C20 H18 Cr'
_chemical_formula_weight 310.34
_chemical_name_common 01308
_chemical_name_systematic
; 
 ? 
;
_space_group_IT_number 14
_symmetry_cell_setting monoclinic
_symmetry_space_group_name_Hall '-P 2ybc'
_symmetry_space_group_name_H-M 'P 1 21/c 1'
_atom_sites_solution_hydrogens geom
_atom_sites_solution_primary direct
_atom_sites_solution_secondary difmap
_audit_creation_method SHELXL-97
_cell_angle_alpha 90.00
_cell_angle_beta 97.049(2)
_cell_angle_gamma 90.00
_cell_formula_units_Z 4
_cell_length_a 12.3215(12)
_cell_length_b 9.7409(9)
_cell_length_c 12.5025(12)
_cell_measurement_reflns_used 2262
_cell_measurement_temperature 173(2)
_cell_measurement_theta_max 25.03
_cell_measurement_theta_min 2.66
_cell_volume 1489.2(2)
_computing_cell_refinement 'SAINT, Bruker'
_computing_data_collection 'SMART, Bruker'
_computing_data_reduction 'SAINT, Bruker'
_computing_molecular_graphics 'SHELXTL, Bruker'
_computing_structure_refinement 'SHELXL-97 (Sheldrick, 1997)'
_computing_structure_solution 'SHELXS-97 (Sheldrick, 1990)'
_diffrn_ambient_temperature 173(2)
_diffrn_measured_fraction_theta_full 1.000
_diffrn_measured_fraction_theta_max 1.000
_diffrn_measurement_device_type 'Bruker SMART Platform CCD'
_diffrn_measurement_method 'area detector, omega scans per phi'
_diffrn_radiation_monochromator graphite
_diffrn_radiation_source 'fine-focus sealed tube'
_diffrn_radiation_type MoK\a
_diffrn_radiation_wavelength 0.71073
_diffrn_reflns_av_R_equivalents 0.0349
_diffrn_reflns_av_sigmaI/netI 0.0291
_diffrn_reflns_limit_h_max 14
_diffrn_reflns_limit_h_min -14
_diffrn_reflns_limit_k_max 11
_diffrn_reflns_limit_k_min -11
_diffrn_reflns_limit_l_max 14
_diffrn_reflns_limit_l_min -14
_diffrn_reflns_number 10677
_diffrn_reflns_theta_full 25.04
_diffrn_reflns_theta_max 25.04
_diffrn_reflns_theta_min 1.67
_exptl_absorpt_coefficient_mu 0.758
_exptl_absorpt_correction_T_max 0.8757
_exptl_absorpt_correction_T_min 0.7514
_exptl_absorpt_correction_type multi-scan
_exptl_absorpt_process_details 'SADABS 2.03 (Sheldrick 2000)'
_exptl_crystal_colour green
_exptl_crystal_density_diffrn 1.384
_exptl_crystal_density_method 'not measured'
_exptl_crystal_description block
_exptl_crystal_F_000 648
_exptl_crystal_size_max 0.40
_exptl_crystal_size_mid 0.18
_exptl_crystal_size_min 0.18
_refine_diff_density_max 0.713
_refine_diff_density_min -0.675
_refine_diff_density_rms 0.059
_refine_ls_extinction_method none
_refine_ls_goodness_of_fit_ref 1.048
_refine_ls_hydrogen_treatment constr
_refine_ls_matrix_type full
_refine_ls_number_parameters 190
_refine_ls_number_reflns 2635
_refine_ls_number_restraints 0
_refine_ls_restrained_S_all 1.048
_refine_ls_R_factor_all 0.0471
_refine_ls_R_factor_gt 0.0378
_refine_ls_shift/su_max 0.000
_refine_ls_shift/su_mean 0.000
_refine_ls_structure_factor_coef Fsqd
_refine_ls_weighting_details 'calc w=1/[\s^2^(Fo^2^)+(0.0436P)^2^+1.5139P] where P=(Fo^2^+2Fc^2^)/3'
_refine_ls_weighting_scheme calc
_refine_ls_wR_factor_gt 0.0932
_refine_ls_wR_factor_ref 0.1024
_reflns_number_gt 2230
_reflns_number_total 2635
_reflns_threshold_expression >2sigma(I)
_cod_data_source_file om060534usi20060619_104117.cif
_cod_data_source_block 01308
_cod_depositor_comments
;
The following automatic conversions were performed:

'_symmetry_cell_setting' value 'Monoclinic' changed to 'monoclinic'
according to /home/saulius/struct/CIF-dictionaries/cif_core.dic
dictionary named 'cif_core.dic' version 2.4.1 from 2010-06-29.

Automatic conversion script
Id: cif_fix_values 1715 2011-07-08 13:25:40Z adriana 
;
_cod_original_sg_symbol_H-M P2(1)/c
_cod_database_code 4074302

loop_
_symmetry_equiv_pos_as_xyz
'x, y, z'
'-x, y+1/2, -z+1/2'
'-x, -y, -z'
'x, -y-1/2, z-1/2'

loop_
_atom_site_label
_atom_site_type_symbol
_atom_site_fract_x
_atom_site_fract_y
_atom_site_fract_z
_atom_site_U_iso_or_equiv
_atom_site_adp_type
_atom_site_occupancy
_atom_site_symmetry_multiplicity
_atom_site_calc_flag
_atom_site_refinement_flags
Cr1 Cr 0.19264(3) 0.08235(4) 0.33626(3) 0.03321(16) Uani 1 1 d .
C1 C 0.2732(2) -0.0089(3) 0.2075(2) 0.0347(6) Uani 1 1 d .
C2 C 0.1688(2) 0.0412(3) 0.1666(2) 0.0392(6) Uani 1 1 d .
H2A H 0.1541 0.1121 0.1087 0.047 Uiso 1 1 calc R
C3 C 0.0877(2) -0.0304(3) 0.2157(2) 0.0365(6) Uani 1 1 d .
H3A H 0.0068 -0.0186 0.1985 0.044 Uiso 1 1 calc R
C4 C 0.1416(2) -0.1333(2) 0.2847(2) 0.0333(6) Uani 1 1 d .
C5 C 0.2569(2) -0.1200(2) 0.2798(2) 0.0326(5) Uani 1 1 d .
C6 C 0.3305(3) -0.2048(3) 0.3457(2) 0.0493(8) Uani 1 1 d .
H6A H 0.4071 -0.1972 0.3438 0.059 Uiso 1 1 calc R
C7 C 0.2895(4) -0.2983(3) 0.4121(3) 0.0646(11) Uani 1 1 d .
H7A H 0.3386 -0.3560 0.4561 0.078 Uiso 1 1 calc R
C8 C 0.1761(4) -0.3108(3) 0.4168(2) 0.0613(10) Uani 1 1 d .
H8A H 0.1505 -0.3765 0.4639 0.074 Uiso 1 1 calc R
C9 C 0.1030(3) -0.2307(3) 0.3553(2) 0.0480(7) Uani 1 1 d .
H9A H 0.0269 -0.2398 0.3596 0.058 Uiso 1 1 calc R
C10 C 0.3812(2) 0.0375(3) 0.1755(3) 0.0526(8) Uani 1 1 d .
H10A H 0.4001 -0.0192 0.1157 0.079 Uiso 1 1 calc R
H10B H 0.4381 0.0280 0.2372 0.079 Uiso 1 1 calc R
H10C H 0.3758 0.1338 0.1529 0.079 Uiso 1 1 calc R
C11 C 0.2922(2) 0.2479(3) 0.4172(2) 0.0347(6) Uani 1 1 d .
C12 C 0.1853(2) 0.2957(3) 0.3786(2) 0.0418(6) Uani 1 1 d .
H12A H 0.1681 0.3729 0.3266 0.050 Uiso 1 1 calc R
C13 C 0.1071(2) 0.2216(3) 0.4310(2) 0.0343(6) Uani 1 1 d .
H13A H 0.0264 0.2381 0.4222 0.041 Uiso 1 1 calc R
C14 C 0.16590(19) 0.1309(2) 0.50774(18) 0.0280(5) Uani 1 1 d .
C15 C 0.28078(19) 0.1471(2) 0.49860(19) 0.0292(5) Uani 1 1 d .
C16 C 0.3582(2) 0.0616(3) 0.5605(2) 0.0353(6) Uani 1 1 d .
H16A H 0.4340 0.0704 0.5546 0.042 Uiso 1 1 calc R
C17 C 0.3224(2) -0.0333(3) 0.6284(2) 0.0401(6) Uani 1 1 d .
H17A H 0.3741 -0.0904 0.6699 0.048 Uiso 1 1 calc R
C18 C 0.2097(2) -0.0485(3) 0.6384(2) 0.0369(6) Uani 1 1 d .
H18A H 0.1873 -0.1148 0.6869 0.044 Uiso 1 1 calc R
C19 C 0.1327(2) 0.0306(3) 0.57945(19) 0.0317(5) Uani 1 1 d .
H19A H 0.0574 0.0186 0.5864 0.038 Uiso 1 1 calc R
C20 C 0.3981(2) 0.3016(3) 0.3859(2) 0.0480(7) Uani 1 1 d .
H20A H 0.4255 0.3752 0.4355 0.072 Uiso 1 1 calc R
H20B H 0.3861 0.3375 0.3122 0.072 Uiso 1 1 calc R
H20C H 0.4519 0.2271 0.3898 0.072 Uiso 1 1 calc R

loop_
_atom_site_aniso_label
_atom_site_aniso_U_11
_atom_site_aniso_U_22
_atom_site_aniso_U_33
_atom_site_aniso_U_23
_atom_site_aniso_U_13
_atom_site_aniso_U_12
Cr1 0.0313(2) 0.0356(3) 0.0336(3) -0.01125(17) 0.00756(17) -0.00483(17)
C1 0.0346(13) 0.0360(14) 0.0345(13) -0.0094(11) 0.0081(11) 0.0016(11)
C2 0.0426(15) 0.0387(14) 0.0350(14) 0.0052(11) -0.0005(11) 0.0036(12)
C3 0.0303(13) 0.0357(14) 0.0420(14) -0.0067(12) -0.0020(11) 0.0000(11)
C4 0.0425(14) 0.0250(12) 0.0323(13) -0.0088(10) 0.0046(11) -0.0022(10)
C5 0.0381(13) 0.0276(12) 0.0309(12) -0.0100(10) -0.0005(10) 0.0042(10)
C6 0.0545(18) 0.0377(16) 0.0504(17) -0.0152(14) -0.0156(14) 0.0120(13)
C7 0.110(3) 0.0324(16) 0.0430(17) -0.0035(14) -0.0227(19) 0.0197(18)
C8 0.117(3) 0.0265(15) 0.0422(17) 0.0001(13) 0.0164(19) -0.0046(17)
C9 0.070(2) 0.0276(14) 0.0496(17) -0.0078(13) 0.0206(15) -0.0097(13)
C10 0.0434(16) 0.0597(19) 0.0587(19) -0.0148(16) 0.0227(14) -0.0034(14)
C11 0.0379(14) 0.0312(13) 0.0356(13) -0.0033(11) 0.0074(11) -0.0063(11)
C12 0.0441(15) 0.0338(14) 0.0479(16) 0.0133(12) 0.0073(12) 0.0029(12)
C13 0.0328(13) 0.0334(13) 0.0373(13) 0.0016(11) 0.0066(11) 0.0037(10)
C14 0.0288(12) 0.0277(12) 0.0279(12) -0.0049(10) 0.0048(10) 0.0001(9)
C15 0.0314(12) 0.0271(12) 0.0290(12) -0.0068(10) 0.0034(10) -0.0045(10)
C16 0.0283(12) 0.0414(15) 0.0351(13) -0.0071(11) -0.0006(10) 0.0006(11)
C17 0.0450(15) 0.0392(15) 0.0333(14) 0.0023(12) -0.0068(11) 0.0069(12)
C18 0.0475(15) 0.0349(14) 0.0280(13) 0.0029(11) 0.0036(11) -0.0033(12)
C19 0.0365(13) 0.0322(13) 0.0272(12) -0.0024(10) 0.0068(10) -0.0055(10)
C20 0.0444(16) 0.0486(17) 0.0532(17) 0.0013(14) 0.0147(14) -0.0151(13)

loop_
_atom_type_symbol
_atom_type_description
_atom_type_scat_dispersion_real
_atom_type_scat_dispersion_imag
_atom_type_scat_source
C C 0.0033 0.0016 'International Tables Vol C Tables 4.2.6.8 and 6.1.1.4'
H H 0.0000 0.0000 'International Tables Vol C Tables 4.2.6.8 and 6.1.1.4'
Cr Cr 0.3209 0.6236 'International Tables Vol C Tables 4.2.6.8 and 6.1.1.4'

loop_
_geom_angle_atom_site_label_1
_geom_angle_atom_site_label_2
_geom_angle_atom_site_label_3
_geom_angle
C2 Cr1 C12 114.82(11)
C2 Cr1 C13 130.08(10)
C12 Cr1 C13 38.65(10)
C2 Cr1 C3 38.52(10)
C12 Cr1 C3 128.57(10)
C13 Cr1 C3 114.29(10)
C2 Cr1 C1 38.08(10)
C12 Cr1 C1 127.77(10)
C13 Cr1 C1 163.31(10)
C3 Cr1 C1 64.28(10)
C2 Cr1 C11 126.43(10)
C12 Cr1 C11 38.24(10)
C13 Cr1 C11 64.43(9)
C3 Cr1 C11 161.23(10)
C1 Cr1 C11 111.10(9)
C2 Cr1 C14 163.82(10)
C12 Cr1 C14 63.13(10)
C13 Cr1 C14 37.78(9)
C3 Cr1 C14 128.58(9)
C1 Cr1 C14 156.69(9)
C11 Cr1 C14 63.08(9)
C2 Cr1 C4 62.94(10)
C12 Cr1 C4 161.57(10)
C13 Cr1 C4 127.02(10)
C3 Cr1 C4 37.64(10)
C1 Cr1 C4 63.10(9)
C11 Cr1 C4 158.84(10)
C14 Cr1 C4 113.39(9)
C2 Cr1 C5 62.64(10)
C12 Cr1 C5 160.66(10)
C13 Cr1 C5 158.30(10)
C3 Cr1 C5 62.84(9)
C1 Cr1 C5 37.70(10)
C11 Cr1 C5 125.78(9)
C14 Cr1 C5 125.05(9)
C4 Cr1 C5 36.94(9)
C2 Cr1 C15 158.27(10)
C12 Cr1 C15 62.70(10)
C13 Cr1 C15 63.07(9)
C3 Cr1 C15 160.72(10)
C1 Cr1 C15 124.18(9)
C11 Cr1 C15 37.41(9)
C14 Cr1 C15 37.14(8)
C4 Cr1 C15 126.73(9)
C5 Cr1 C15 111.85(9)
C2 C1 C5 107.2(2)
C2 C1 C10 126.6(3)
C5 C1 C10 126.0(2)
C2 C1 Cr1 69.49(15)
C5 C1 Cr1 74.42(14)
C10 C1 Cr1 124.80(18)
C1 C2 C3 109.4(2)
C1 C2 Cr1 72.44(15)
C3 C2 Cr1 71.42(15)
C1 C2 H2A 125.3
C3 C2 H2A 125.3
Cr1 C2 H2A 125.3
C2 C3 C4 107.8(2)
C2 C3 Cr1 70.06(15)
C4 C3 Cr1 75.06(14)
C2 C3 H3A 125.9
C4 C3 H3A 125.9
Cr1 C3 H3A 125.9
C9 C4 C3 132.7(3)
C9 C4 C5 119.7(3)
C3 C4 C5 107.5(2)
C9 C4 Cr1 123.10(18)
C3 C4 Cr1 67.30(14)
C5 C4 Cr1 71.73(13)
C6 C5 C4 119.3(3)
C6 C5 C1 132.6(3)
C4 C5 C1 108.0(2)
C6 C5 Cr1 123.37(18)
C4 C5 Cr1 71.33(13)
C1 C5 Cr1 67.87(13)
C7 C6 C5 118.9(3)
C7 C6 H6A 120.5
C5 C6 H6A 120.5
C6 C7 C8 121.5(3)
C6 C7 H7A 119.2
C8 C7 H7A 119.2
C9 C8 C7 121.3(3)
C9 C8 H8A 119.4
C7 C8 H8A 119.4
C8 C9 C4 119.2(3)
C8 C9 H9A 120.4
C4 C9 H9A 120.4
C1 C10 H10A 109.5
C1 C10 H10B 109.5
H10A C10 H10B 109.5
C1 C10 H10C 109.5
H10A C10 H10C 109.5
H10B C10 H10C 109.5
C12 C11 C15 107.3(2)
C12 C11 C20 126.6(2)
C15 C11 C20 125.9(2)
C12 C11 Cr1 69.09(15)
C15 C11 Cr1 74.11(14)
C20 C11 Cr1 126.16(18)
C11 C12 C13 109.1(2)
C11 C12 Cr1 72.67(15)
C13 C12 Cr1 71.04(15)
C11 C12 H12A 125.4
C13 C12 H12A 125.4
Cr1 C12 H12A 125.4
C12 C13 C14 107.8(2)
C12 C13 Cr1 70.31(15)
C14 C13 Cr1 74.89(14)
C12 C13 H13A 125.9
C14 C13 H13A 125.9
Cr1 C13 H13A 125.9
C19 C14 C13 133.3(2)
C19 C14 C15 119.1(2)
C13 C14 C15 107.5(2)
C19 C14 Cr1 122.83(17)
C13 C14 Cr1 67.33(13)
C15 C14 Cr1 71.87(13)
C16 C15 C11 132.1(2)
C16 C15 C14 119.5(2)
C11 C15 C14 108.3(2)
C16 C15 Cr1 122.63(17)
C11 C15 Cr1 68.48(13)
C14 C15 Cr1 70.99(13)
C17 C16 C15 119.3(2)
C17 C16 H16A 120.4
C15 C16 H16A 120.4
C16 C17 C18 121.3(2)
C16 C17 H17A 119.3
C18 C17 H17A 119.3
C19 C18 C17 121.1(2)
C19 C18 H18A 119.4
C17 C18 H18A 119.4
C18 C19 C14 119.6(2)
C18 C19 H19A 120.2
C14 C19 H19A 120.2
C11 C20 H20A 109.5
C11 C20 H20B 109.5
H20A C20 H20B 109.5
C11 C20 H20C 109.5
H20A C20 H20C 109.5
H20B C20 H20C 109.5

loop_
_geom_bond_atom_site_label_1
_geom_bond_atom_site_label_2
_geom_bond_distance
Cr1 C2 2.144(3)
Cr1 C12 2.149(3)
Cr1 C13 2.159(3)
Cr1 C3 2.161(3)
Cr1 C1 2.182(2)
Cr1 C11 2.196(2)
Cr1 C14 2.259(2)
Cr1 C4 2.264(2)
Cr1 C5 2.269(2)
Cr1 C15 2.271(2)
C1 C2 1.412(4)
C1 C5 1.441(4)
C1 C10 1.505(4)
C2 C3 1.420(4)
C2 H2A 1.0000
C3 C4 1.431(4)
C3 H3A 1.0000
C4 C9 1.418(4)
C4 C5 1.436(4)
C5 C6 1.413(4)
C6 C7 1.370(5)
C6 H6A 0.9500
C7 C8 1.410(5)
C7 H7A 0.9500
C8 C9 1.357(5)
C8 H8A 0.9500
C9 H9A 0.9500
C10 H10A 0.9800
C10 H10B 0.9800
C10 H10C 0.9800
C11 C12 1.424(4)
C11 C15 1.434(3)
C11 C20 1.502(3)
C12 C13 1.426(4)
C12 H12A 1.0000
C13 C14 1.433(3)
C13 H13A 1.0000
C14 C19 1.420(3)
C14 C15 1.443(3)
C15 C16 1.421(4)
C16 C17 1.365(4)
C16 H16A 0.9500
C17 C18 1.418(4)
C17 H17A 0.9500
C18 C19 1.365(4)
C18 H18A 0.9500
C19 H19A 0.9500
C20 H20A 0.9800
C20 H20B 0.9800
C20 H20C 0.9800

loop_
_geom_torsion_atom_site_label_1
_geom_torsion_atom_site_label_2
_geom_torsion_atom_site_label_3
_geom_torsion_atom_site_label_4
_geom_torsion
C12 Cr1 C1 C2 -82.65(19)
C13 Cr1 C1 C2 -51.5(4)
C3 Cr1 C1 C2 37.50(16)
C11 Cr1 C1 C2 -122.65(16)
C14 Cr1 C1 C2 166.7(2)
C4 Cr1 C1 C2 79.66(16)
C5 Cr1 C1 C2 115.7(2)
C15 Cr1 C1 C2 -162.56(15)
C2 Cr1 C1 C5 -115.7(2)
C12 Cr1 C1 C5 161.70(15)
C13 Cr1 C1 C5 -167.2(3)
C3 Cr1 C1 C5 -78.16(15)
C11 Cr1 C1 C5 121.70(15)
C14 Cr1 C1 C5 51.0(3)
C4 Cr1 C1 C5 -35.99(14)
C15 Cr1 C1 C5 81.79(16)
C2 Cr1 C1 C10 121.0(3)
C12 Cr1 C1 C10 38.4(3)
C13 Cr1 C1 C10 69.5(4)
C3 Cr1 C1 C10 158.5(3)
C11 Cr1 C1 C10 -1.6(3)
C14 Cr1 C1 C10 -72.3(4)
C4 Cr1 C1 C10 -159.3(3)
C5 Cr1 C1 C10 -123.3(3)
C15 Cr1 C1 C10 -41.5(3)
C5 C1 C2 C3 3.1(3)
C10 C1 C2 C3 179.0(3)
Cr1 C1 C2 C3 -62.25(19)
C5 C1 C2 Cr1 65.40(17)
C10 C1 C2 Cr1 -118.8(3)
C12 Cr1 C2 C1 120.26(16)
C13 Cr1 C2 C1 162.91(15)
C3 Cr1 C2 C1 -118.3(2)
C11 Cr1 C2 C1 77.50(18)
C14 Cr1 C2 C1 -160.9(3)
C4 Cr1 C2 C1 -80.10(16)
C5 Cr1 C2 C1 -38.37(15)
C15 Cr1 C2 C1 42.1(3)
C12 Cr1 C2 C3 -121.46(16)
C13 Cr1 C2 C3 -78.81(19)
C1 Cr1 C2 C3 118.3(2)
C11 Cr1 C2 C3 -164.22(15)
C14 Cr1 C2 C3 -42.6(4)
C4 Cr1 C2 C3 38.18(15)
C5 Cr1 C2 C3 79.91(16)
C15 Cr1 C2 C3 160.3(2)
C1 C2 C3 C4 -3.3(3)
Cr1 C2 C3 C4 -66.15(17)
C1 C2 C3 Cr1 62.89(19)
C12 Cr1 C3 C2 81.96(18)
C13 Cr1 C3 C2 124.57(15)
C1 Cr1 C3 C2 -37.07(15)
C11 Cr1 C3 C2 42.8(4)
C14 Cr1 C3 C2 166.04(14)
C4 Cr1 C3 C2 -115.7(2)
C5 Cr1 C3 C2 -79.35(16)
C15 Cr1 C3 C2 -157.8(3)
C2 Cr1 C3 C4 115.7(2)
C12 Cr1 C3 C4 -162.37(15)
C13 Cr1 C3 C4 -119.77(15)
C1 Cr1 C3 C4 78.59(16)
C11 Cr1 C3 C4 158.5(3)
C14 Cr1 C3 C4 -78.30(17)
C5 Cr1 C3 C4 36.31(14)
C15 Cr1 C3 C4 -42.2(3)
C2 C3 C4 C9 177.7(3)
Cr1 C3 C4 C9 114.8(3)
C2 C3 C4 C5 2.1(3)
Cr1 C3 C4 C5 -60.79(16)
C2 C3 C4 Cr1 62.85(18)
C2 Cr1 C4 C9 -166.2(3)
C12 Cr1 C4 C9 -78.7(4)
C13 Cr1 C4 C9 -44.9(3)
C3 Cr1 C4 C9 -127.2(3)
C1 Cr1 C4 C9 150.8(3)
C11 Cr1 C4 C9 71.9(4)
C14 Cr1 C4 C9 -3.7(3)
C5 Cr1 C4 C9 114.1(3)
C15 Cr1 C4 C9 36.8(3)
C2 Cr1 C4 C3 -39.07(15)
C12 Cr1 C4 C3 48.5(4)
C13 Cr1 C4 C3 82.28(18)
C1 Cr1 C4 C3 -82.02(16)
C11 Cr1 C4 C3 -160.9(2)
C14 Cr1 C4 C3 123.49(15)
C5 Cr1 C4 C3 -118.7(2)
C15 Cr1 C4 C3 163.95(14)
C2 Cr1 C4 C5 79.67(16)
C12 Cr1 C4 C5 167.3(3)
C13 Cr1 C4 C5 -158.97(14)
C3 Cr1 C4 C5 118.7(2)
C1 Cr1 C4 C5 36.73(14)
C11 Cr1 C4 C5 -42.2(3)
C14 Cr1 C4 C5 -117.77(14)
C15 Cr1 C4 C5 -77.31(17)
C9 C4 C5 C6 0.2(3)
C3 C4 C5 C6 176.4(2)
Cr1 C4 C5 C6 118.4(2)
C9 C4 C5 C1 -176.4(2)
C3 C4 C5 C1 -0.2(3)
Cr1 C4 C5 C1 -58.14(16)
C9 C4 C5 Cr1 -118.3(2)
C3 C4 C5 Cr1 57.99(16)
C2 C1 C5 C6 -177.8(3)
C10 C1 C5 C6 6.4(4)
Cr1 C1 C5 C6 -115.6(3)
C2 C1 C5 C4 -1.8(3)
C10 C1 C5 C4 -177.7(2)
Cr1 C1 C5 C4 60.30(16)
C2 C1 C5 Cr1 -62.13(17)
C10 C1 C5 Cr1 122.0(3)
C2 Cr1 C5 C6 166.1(3)
C12 Cr1 C5 C6 78.8(4)
C13 Cr1 C5 C6 -62.6(4)
C3 Cr1 C5 C6 -150.4(3)
C1 Cr1 C5 C6 127.3(3)
C11 Cr1 C5 C6 49.3(3)
C14 Cr1 C5 C6 -30.6(3)
C4 Cr1 C5 C6 -113.4(3)
C15 Cr1 C5 C6 9.2(3)
C2 Cr1 C5 C4 -80.55(16)
C12 Cr1 C5 C4 -167.9(3)
C13 Cr1 C5 C4 50.8(3)
C3 Cr1 C5 C4 -36.99(15)
C1 Cr1 C5 C4 -119.3(2)
C11 Cr1 C5 C4 162.62(14)
C14 Cr1 C5 C4 82.76(16)
C15 Cr1 C5 C4 122.61(14)
C2 Cr1 C5 C1 38.75(15)
C12 Cr1 C5 C1 -48.6(4)
C13 Cr1 C5 C1 170.1(2)
C3 Cr1 C5 C1 82.31(16)
C11 Cr1 C5 C1 -78.08(17)
C14 Cr1 C5 C1 -157.94(14)
C4 Cr1 C5 C1 119.3(2)
C15 Cr1 C5 C1 -118.09(15)
C4 C5 C6 C7 0.3(4)
C1 C5 C6 C7 175.9(3)
Cr1 C5 C6 C7 86.4(3)
C5 C6 C7 C8 -0.5(4)
C6 C7 C8 C9 0.1(5)
C7 C8 C9 C4 0.4(4)
C3 C4 C9 C8 -175.7(3)
C5 C4 C9 C8 -0.5(4)
Cr1 C4 C9 C8 -87.2(3)
C2 Cr1 C11 C12 84.62(18)
C13 Cr1 C11 C12 -37.66(15)
C3 Cr1 C11 C12 52.9(4)
C1 Cr1 C11 C12 124.81(16)
C14 Cr1 C11 C12 -79.95(16)
C4 Cr1 C11 C12 -165.5(2)
C5 Cr1 C11 C12 164.71(15)
C15 Cr1 C11 C12 -116.1(2)
C2 Cr1 C11 C15 -159.31(14)
C12 Cr1 C11 C15 116.1(2)
C13 Cr1 C11 C15 78.42(15)
C3 Cr1 C11 C15 168.9(3)
C1 Cr1 C11 C15 -119.11(15)
C14 Cr1 C11 C15 36.13(13)
C4 Cr1 C11 C15 -49.4(3)
C5 Cr1 C11 C15 -79.21(17)
C2 Cr1 C11 C20 -36.1(3)
C12 Cr1 C11 C20 -120.7(3)
C13 Cr1 C11 C20 -158.4(3)
C3 Cr1 C11 C20 -67.8(4)
C1 Cr1 C11 C20 4.1(3)
C14 Cr1 C11 C20 159.3(3)
C4 Cr1 C11 C20 73.8(4)
C5 Cr1 C11 C20 44.0(3)
C15 Cr1 C11 C20 123.2(3)
C15 C11 C12 C13 -2.7(3)
C20 C11 C12 C13 -177.7(3)
Cr1 C11 C12 C13 62.06(19)
C15 C11 C12 Cr1 -64.79(17)
C20 C11 C12 Cr1 120.2(3)
C2 Cr1 C12 C11 -118.05(16)
C13 Cr1 C12 C11 118.1(2)
C3 Cr1 C12 C11 -160.85(15)
C1 Cr1 C12 C11 -75.68(18)
C14 Cr1 C12 C11 79.80(16)
C4 Cr1 C12 C11 163.3(3)
C5 Cr1 C12 C11 -40.2(4)
C15 Cr1 C12 C11 37.88(14)
C2 Cr1 C12 C13 123.89(16)
C3 Cr1 C12 C13 81.09(19)
C1 Cr1 C12 C13 166.25(14)
C11 Cr1 C12 C13 -118.1(2)
C14 Cr1 C12 C13 -38.26(14)
C4 Cr1 C12 C13 45.3(4)
C5 Cr1 C12 C13 -158.3(3)
C15 Cr1 C12 C13 -80.18(16)
C11 C12 C13 C14 3.0(3)
Cr1 C12 C13 C14 66.09(17)
C11 C12 C13 Cr1 -63.09(19)
C2 Cr1 C13 C12 -79.98(19)
C3 Cr1 C13 C12 -122.07(16)
C1 Cr1 C13 C12 -40.9(4)
C11 Cr1 C13 C12 37.26(15)
C14 Cr1 C13 C12 115.6(2)
C4 Cr1 C13 C12 -163.66(15)
C5 Cr1 C13 C12 160.7(2)
C15 Cr1 C13 C12 79.13(16)
C2 Cr1 C13 C14 164.41(14)
C12 Cr1 C13 C14 -115.6(2)
C3 Cr1 C13 C14 122.32(15)
C1 Cr1 C13 C14 -156.5(3)
C11 Cr1 C13 C14 -78.35(15)
C4 Cr1 C13 C14 80.73(17)
C5 Cr1 C13 C14 45.1(3)
C15 Cr1 C13 C14 -36.48(13)
C12 C13 C14 C19 -177.5(3)
Cr1 C13 C14 C19 -114.4(3)
C12 C13 C14 C15 -2.1(3)
Cr1 C13 C14 C15 60.99(16)
C12 C13 C14 Cr1 -63.07(18)
C2 Cr1 C14 C19 80.4(4)
C12 Cr1 C14 C19 167.1(2)
C13 Cr1 C14 C19 127.9(3)
C3 Cr1 C14 C19 47.7(2)
C1 Cr1 C14 C19 -68.9(3)
C11 Cr1 C14 C19 -149.8(2)
C4 Cr1 C14 C19 7.1(2)
C5 Cr1 C14 C19 -33.4(2)
C15 Cr1 C14 C19 -113.5(3)
C2 Cr1 C14 C13 -47.6(4)
C12 Cr1 C14 C13 39.15(15)
C3 Cr1 C14 C13 -80.19(18)
C1 Cr1 C14 C13 163.2(2)
C11 Cr1 C14 C13 82.24(16)
C4 Cr1 C14 C13 -120.84(15)
C5 Cr1 C14 C13 -161.35(14)
C15 Cr1 C14 C13 118.6(2)
C2 Cr1 C14 C15 -166.2(3)
C12 Cr1 C14 C15 -79.47(15)
C13 Cr1 C14 C15 -118.6(2)
C3 Cr1 C14 C15 161.19(14)
C1 Cr1 C14 C15 44.5(3)
C11 Cr1 C14 C15 -36.38(14)
C4 Cr1 C14 C15 120.54(14)
C5 Cr1 C14 C15 80.03(16)
C12 C11 C15 C16 176.6(3)
C20 C11 C15 C16 -8.3(4)
Cr1 C11 C15 C16 115.1(3)
C12 C11 C15 C14 1.4(3)
C20 C11 C15 C14 176.5(2)
Cr1 C11 C15 C14 -60.08(16)
C12 C11 C15 Cr1 61.50(18)
C20 C11 C15 Cr1 -123.5(3)
C19 C14 C15 C16 0.7(3)
C13 C14 C15 C16 -175.5(2)
Cr1 C14 C15 C16 -117.4(2)
C19 C14 C15 C11 176.6(2)
C13 C14 C15 C11 0.4(3)
Cr1 C14 C15 C11 58.52(16)
C19 C14 C15 Cr1 118.1(2)
C13 C14 C15 Cr1 -58.12(16)
C2 Cr1 C15 C16 -76.9(3)
C12 Cr1 C15 C16 -165.8(2)
C13 Cr1 C15 C16 150.5(2)
C3 Cr1 C15 C16 63.7(4)
C1 Cr1 C15 C16 -47.0(2)
C11 Cr1 C15 C16 -127.1(3)
C14 Cr1 C15 C16 113.4(3)
C4 Cr1 C15 C16 32.9(2)
C5 Cr1 C15 C16 -6.3(2)
C2 Cr1 C15 C11 50.2(3)
C12 Cr1 C15 C11 -38.73(15)
C13 Cr1 C15 C11 -82.37(15)
C3 Cr1 C15 C11 -169.2(3)
C1 Cr1 C15 C11 80.13(17)
C14 Cr1 C15 C11 -119.5(2)
C4 Cr1 C15 C11 160.01(14)
C5 Cr1 C15 C11 120.84(15)
C2 Cr1 C15 C14 169.6(2)
C12 Cr1 C15 C14 80.74(15)
C13 Cr1 C15 C14 37.10(14)
C3 Cr1 C15 C14 -49.8(3)
C1 Cr1 C15 C14 -160.40(14)
C11 Cr1 C15 C14 119.5(2)
C4 Cr1 C15 C14 -80.52(16)
C5 Cr1 C15 C14 -119.69(14)
C11 C15 C16 C17 -175.5(3)
C14 C15 C16 C17 -0.7(4)
Cr1 C15 C16 C17 -86.0(3)
C15 C16 C17 C18 0.1(4)
C16 C17 C18 C19 0.6(4)
C17 C18 C19 C14 -0.7(4)
C13 C14 C19 C18 175.1(3)
C15 C14 C19 C18 0.1(3)
Cr1 C14 C19 C18 86.4(3)
